data_2000470
loop_
_publ_author_name
'Dyrbusch, M.'
'Egert, E.'

_publ_section_title
;
 Structure of a cinnamic acid derivative
;
_journal_issue 11
_journal_name_full 'Acta Crystallographica Section C'
_journal_page_first 2035
_journal_page_last 2036
_journal_paper_doi 10.1107/S0108270192002221
_journal_volume 48
_journal_year 1992
_chemical_formula_sum 'C26 H29 N O2'
_chemical_formula_weight 387.5
_symmetry_cell_setting orthorhombic
_symmetry_space_group_name_Hall 'P 2ac 2ab'
_symmetry_space_group_name_H-M 'P 21 21 21'
_cell_angle_alpha 90
_cell_angle_beta 90
_cell_angle_gamma 90
_cell_formula_units_Z 4
_cell_length_a 9.7770(10)
_cell_length_b 10.2110(10)
_cell_length_c 22.585(2)
_cell_volume 2254.7(4)
_diffrn_radiation_type Mo
_diffrn_radiation_wavelength 0.7107
_exptl_absorpt_coefficient_mu 0.07
_exptl_crystal_density_diffrn 1.142
_exptl_crystal_F_000 832
_cod_data_source_file se1000.cif
_cod_data_source_block se1000a
_cod_original_cell_volume 2254.7(3)
_cod_original_formula_sum 'C26 H29 N1 O2'
_cod_database_code 2000470

loop_
_atom_site_label
_atom_site_fract_x
_atom_site_fract_y
_atom_site_fract_z
_atom_site_U_iso_or_equiv
O(1) .3382(2) -.1310(2) .71350(10) .0510(10)
C(2) .3155(2) -.2319(3) .74910(10) .0500(10)
C(3) .3894(3) -.2187(3) .80620(10) .0540(10)
C(4) .4781(3) -.1242(3) .81910(10) .0590(10)
O(21) .2450(2) -.3242(2) .73760(10) .0730(10)
N(31) .3640(2) -.3230(2) .84440(10) .0670(10)
C(32) .3385(4) -.4115(4) .87410(10) .0980(10)
C(41) .5634(3) -.1055(3) .87210(10) .0600(10)
C(42) .6849(3) -.0380(3) .86560(10) .0700(10)
C(43) .7738(4) -.0206(3) .91280(10) .0860(10)
C(44) .7406(4) -.0690(3) .96710(10) .0940(10)
C(45) .6195(4) -.1342(4) .97510(10) .1010(10)
C(46) .5298(3) -.1535(4) .92790(10) .0850(10)
C(1') .2782(2) -.1344(2) .65380(10) .0470(10)
C(2') .3913(2) -.1782(3) .61240(10) .0520(10)
C(3') .3469(3) -.1761(3) .54770(10) .0580(10)
C(3") .4629(3) -.2228(4) .50760(10) .0850(10)
C(4') .2985(3) -.0391(3) .53290(10) .0650(10)
C(5') .1836(2) .0058(3) .57330(10) .0580(10)
C(6') .2221(2) .0012(2) .63950(10) .0440(10)
C(7') .1013(2) .0453(2) .68110(10) .0470(10)
C(8') .0343(3) .1717(3) .65710(10) .0610(10)
C(9') -.0112(2) -.0591(3) .68370(10) .0630(10)
C(71') .1548(2) .0789(2) .74320(10) .0470(10)
C(72') .2529(3) .1758(2) .75030(10) .0580(10)
C(73') .3017(3) .2127(3) .80470(10) .0710(10)
C(74') .2552(3) .1524(4) .85510(10) .0810(10)
C(75') .1581(3) .0561(3) .84970(10) .0780(10)
C(76') .1079(3) .0201(3) .79470(10) .0620(10)
H(4) .4878 -.0579 .7892 ?
H(42) .7081 -.0020 .8277 ?
H(43) .8586 .0251 .9071 ?
H(44) .8020 -.0574 .9999 ?
H(45) .5961 -.1673 1.0136 ?
H(46) .4451 -.1993 .9338 ?
H(1') .2028 -.1940 .6499 ?
H(2'a) .4683 -.1207 .6171 ?
H(2'b) .4175 -.2659 .6227 ?
H(3') .2723 -.2355 .5413 ?
H(3'a) .4331 -.2207 .4671 ?
H(3"b) .4879 -.3106 .5181 ?
H(3"c) .5406 -.1662 .5123 ?
H(4'a) .3741 .0203 .5369 ?
H(4'b) .2664 -.0379 .4927 ?
H(5'a) .1600 .0942 .5632 ?
H(5'b) .1059 -.0500 .5670 ?
H(6') .2923 .0646 .6474 ?
H(8'a) -.0011 .1563 .6181 ?
H(8'b) .1017 .2400 .6556 ?
H(8'c) -.0389 .1976 .6829 ?
H(9'a) .0263 -.1397 .6983 ?
H(9'b) -.0474 -.0726 .6446 ?
H(9'c) -.0830 -.0302 .7095 ?
H(72') .2878 .2188 .7156 ?
H(73') .3689 .2809 .8075 ?
H(74') .2896 .1772 .8933 ?
H(75') .1243 .0131 .8845 ?
H(76') .0395 -.0471 .7921 ?

loop_
_geom_angle_atom_site_label_1
_geom_angle_atom_site_label_2
_geom_angle_atom_site_label_3
_geom_angle
C(2) O(1) C(1') 118.1(2)
O(1) C(2) O(21) 125.3(2)
C(2) C(3) C(4) 125.0(2)
C(4) C(3) N(31) 122.4(2)
C(3) N(31) C(32) 176.7(3)
C(4) C(41) C(46) 123.9(2)
C(41) C(42) C(43) 121.5(2)
C(43) C(44) C(45) 120.1(3)
C(41) C(46) C(45) 119.6(3)
O(1) C(1') C(6') 108.4(2)
C(1') C(2') C(3') 112.3(2)
C(2') C(3') C(4') 108.3(2)
C(3') C(4') C(5') 112.1(2)
C(1') C(6') C(5') 108.6(2)
C(5') C(6') C(7') 112.7(2)
C(6') C(7') C(9') 111.2(2)
C(6') C(7') C(71') 110.7(2)
C(9') C(7') C(71') 111.5(2)
C(7') C(71') C(76') 123.8(2)
C(71') C(72') C(73') 122.6(2)
C(73') C(74') C(75') 118.5(3)
C(71') C(76') C(75') 121.3(2)
O(1) C(2) C(3) 112.0(2)
C(3) C(2) O(21) 122.7(2)
C(2) C(3) N(31) 112.5(2)
C(3) C(4) C(41) 129.9(2)
C(4) C(41) C(42) 117.8(2)
C(42) C(41) C(46) 118.4(2)
C(42) C(43) C(44) 119.7(3)
C(44) C(45) C(46) 120.8(3)
O(1) C(1') C(2') 106.4(2)
C(2') C(1') C(6') 113.6(2)
C(2') C(3') C(3") 110.6(2)
C(3") C(3') C(4') 112.9(2)
C(4') C(5') C(6') 113.2(2)
C(1') C(6') C(7') 113.8(2)
C(6') C(7') C(8') 110.3(2)
C(8') C(7') C(9') 106.8(2)
C(8') C(7') C(71') 106.1(2)
C(7') C(71') C(72') 120.1(2)
C(72') C(71') C(76') 116.1(2)
C(72') C(73') C(74') 120.4(3)
C(74') C(75') C(76') 121.0(3)

loop_
_geom_bond_atom_site_label_1
_geom_bond_atom_site_label_2
_geom_bond_distance
O(1) C(2) 1.325(3)
C(2) C(3) 1.485(3)
C(3) C(4) 1.330(4)
C(4) C(41) 1.472(3)
C(41) C(42) 1.381(4)
C(42) C(43) 1.386(4)
C(44) C(45) 1.370(5)
C(1') C(2') 1.515(3)
C(2') C(3') 1.523(3)
C(3') C(4') 1.514(4)
C(5') C(6') 1.543(3)
C(7') C(8') 1.546(3)
C(7') C(71') 1.534(3)
C(71') C(76') 1.387(3)
C(73') C(74') 1.371(4)
C(75') C(76') 1.386(4)
O(1) C(1') 1.473(2)
C(2) O(21) 1.196(3)
C(3) N(31) 1.393(3)
N(31) C(32) 1.153(4)
C(41) C(46) 1.392(4)
C(43) C(44) 1.362(4)
C(45) C(46) 1.395(4)
C(1') C(6') 1.523(3)
C(3') C(3") 1.529(4)
C(4') C(5') 1.519(3)
C(6') C(7') 1.575(3)
C(7') C(9') 1.532(3)
C(71') C(72') 1.388(3)
C(72') C(73') 1.372(4)
C(74') C(75') 1.372(5)
